data_7202084
loop_
_publ_author_name
'Zhang, Zhi-Hui'
'Du, Miao'

_publ_section_title
;
 Flexible and versatile anionic modules in the direction of 1-D, 2-D,
 and 3-D coordination frameworks by metal--ligand synergistic
 interactions
;
_journal_issue 10
_journal_name_full CrystEngComm
_journal_page_first 1350
_journal_paper_doi 10.1039/b803736a
_journal_volume 10
_journal_year 2008
_chemical_formula_sum 'C18 H12 Cd N6 O6 S2'
_chemical_formula_weight 584.86
_chemical_name_systematic
;
?
;
_space_group_IT_number 14
_symmetry_cell_setting monoclinic
_symmetry_space_group_name_Hall '-P 2ybc'
_symmetry_space_group_name_H-M 'P 1 21/c 1'
_atom_sites_solution_hydrogens geom
_atom_sites_solution_primary direct
_atom_sites_solution_secondary difmap
_audit_creation_method SHELXL-97
_cell_angle_alpha 90.00
_cell_angle_beta 105.4840(10)
_cell_angle_gamma 90.00
_cell_formula_units_Z 2
_cell_length_a 4.7162(4)
_cell_length_b 26.4099(19)
_cell_length_c 8.1806(6)
_cell_measurement_reflns_used 4039
_cell_measurement_temperature 294(2)
_cell_measurement_theta_max 27.81
_cell_measurement_theta_min 2.70
_cell_volume 981.95(13)
_computing_cell_refinement 'Bruker APEX II'
_computing_data_collection 'Bruker APEX II'
_computing_data_reduction 'Bruker SAINT'
_computing_molecular_graphics 'Bruker SHELXTL'
_computing_publication_material 'Bruker SHELXTL'
_computing_structure_refinement 'SHELXL-97 (Sheldrick, 1997)'
_computing_structure_solution 'SHELXS-97 (Sheldrick, 1990)'
_diffrn_ambient_temperature 294(2)
_diffrn_measured_fraction_theta_full 0.999
_diffrn_measured_fraction_theta_max 0.999
_diffrn_measurement_device_type 'APEX II CCD area detector'
_diffrn_measurement_method 'phi and omega scans'
_diffrn_radiation_monochromator graphite
_diffrn_radiation_source 'fine-focus sealed tube'
_diffrn_radiation_type MoK\a
_diffrn_radiation_wavelength 0.71073
_diffrn_reflns_av_R_equivalents 0.0155
_diffrn_reflns_av_sigmaI/netI 0.0159
_diffrn_reflns_limit_h_max 5
_diffrn_reflns_limit_h_min -5
_diffrn_reflns_limit_k_max 31
_diffrn_reflns_limit_k_min -31
_diffrn_reflns_limit_l_max 9
_diffrn_reflns_limit_l_min -9
_diffrn_reflns_number 5298
_diffrn_reflns_theta_full 25.01
_diffrn_reflns_theta_max 25.01
_diffrn_reflns_theta_min 2.70
_exptl_absorpt_coefficient_mu 1.379
_exptl_absorpt_correction_T_max 1.000000
_exptl_absorpt_correction_T_min 0.692642
_exptl_absorpt_correction_type multi-scan
_exptl_absorpt_process_details SADABS
_exptl_crystal_colour Colorless
_exptl_crystal_density_diffrn 1.978
_exptl_crystal_density_meas ?
_exptl_crystal_density_method 'not measured'
_exptl_crystal_description Lamellar
_exptl_crystal_F_000 580
_exptl_crystal_size_max 0.34
_exptl_crystal_size_mid 0.32
_exptl_crystal_size_min 0.08
_refine_diff_density_max 0.243
_refine_diff_density_min -0.308
_refine_diff_density_rms 0.047
_refine_ls_extinction_method none
_refine_ls_goodness_of_fit_ref 1.047
_refine_ls_hydrogen_treatment constr
_refine_ls_matrix_type full
_refine_ls_number_parameters 151
_refine_ls_number_reflns 1733
_refine_ls_number_restraints 0
_refine_ls_restrained_S_all 1.047
_refine_ls_R_factor_all 0.0220
_refine_ls_R_factor_gt 0.0199
_refine_ls_shift/su_max 0.001
_refine_ls_shift/su_mean 0.000
_refine_ls_structure_factor_coef Fsqd
_refine_ls_weighting_details 'calc w=1/[\s^2^(Fo^2^)+(0.0180P)^2^+0.9783P] where P=(Fo^2^+2Fc^2^)/3'
_refine_ls_weighting_scheme calc
_refine_ls_wR_factor_gt 0.0459
_refine_ls_wR_factor_ref 0.0469
_reflns_number_gt 1631
_reflns_number_total 1733
_reflns_threshold_expression >2sigma(I)
_cod_data_source_file b803736a.txt
_cod_data_source_block 5
_cod_depositor_comments
;
The following automatic conversions were performed:
'_symmetry_cell_setting' value 'Monoclinic' changed to 'monoclinic'
according to '/home/saulius/struct/CIF-dictionaries/cif_core.dic'
dictionary named 'cif_core.dic' version 2.4.1 from
2010-06-29.

'_exptl_absorpt_correction_type' value 'MULTI-SCAN' changed
to 'multi-scan' according to
'/home/saulius/struct/CIF-dictionaries/cif_core.dic' dictionary named
'cif_core.dic' version 2.4.1 from 2010-06-29.

Automatic conversion script
Id: cif_fix_enum 1527 2010-12-29 10:47:43Z saulius 

The following automatic conversions were performed:

'_exptl_crystal_density_meas' value 'NONE' was changed to '?' - the
value is perceived as not measured.

Automatic conversion script
Id: cif_fix_values 3008 2015-01-20 13:52:24Z robertas 
;
_cod_original_sg_symbol_H-M P2(1)/c
_cod_database_code 7202084

loop_
_symmetry_equiv_pos_as_xyz
'x, y, z'
'-x, y+1/2, -z+1/2'
'-x, -y, -z'
'x, -y-1/2, z-1/2'

loop_
_atom_site_label
_atom_site_type_symbol
_atom_site_fract_x
_atom_site_fract_y
_atom_site_fract_z
_atom_site_U_iso_or_equiv
_atom_site_adp_type
_atom_site_occupancy
_atom_site_symmetry_multiplicity
_atom_site_calc_flag
_atom_site_refinement_flags
_atom_site_disorder_assembly
_atom_site_disorder_group
Cd1 Cd 0.5000 1.0000 1.0000 0.02570(8) Uani 1 2 d S . .
S1 S -0.06344(14) 0.66572(2) 0.64178(9) 0.03979(17) Uani 1 1 d . . .
O1 O -0.0028(4) 0.76437(5) 0.6669(2) 0.0352(4) Uani 1 1 d . . .
O2 O 0.3022(4) 0.53426(6) 0.6986(2) 0.0362(4) Uani 1 1 d . . .
O3 O -0.1551(4) 0.56321(6) 0.5943(2) 0.0415(4) Uani 1 1 d . . .
N1 N 0.2582(4) 0.93838(7) 0.8000(2) 0.0307(4) Uani 1 1 d . . .
N2 N 0.3984(6) 0.77778(8) 0.8715(3) 0.0554(7) Uani 1 1 d . . .
N3 N 0.3536(5) 0.72484(7) 0.8534(3) 0.0500(6) Uani 1 1 d . . .
C1 C 0.1250(5) 0.85229(8) 0.7254(3) 0.0311(5) Uani 1 1 d . . .
C2 C 0.3010(5) 0.88868(8) 0.8255(3) 0.0327(5) Uani 1 1 d . . .
H2 H 0.4565 0.8780 0.9148 0.039 Uiso 1 1 calc R . .
C3 C 0.0389(6) 0.95262(8) 0.6682(3) 0.0347(5) Uani 1 1 d . . .
H3 H 0.0097 0.9871 0.6469 0.042 Uiso 1 1 calc R . .
C4 C -0.1465(6) 0.91927(9) 0.5621(3) 0.0407(6) Uani 1 1 d . . .
H4 H -0.2967 0.9311 0.4718 0.049 Uiso 1 1 calc R . .
C5 C -0.1061(6) 0.86772(9) 0.5917(3) 0.0377(6) Uani 1 1 d . . .
H5 H -0.2306 0.8442 0.5237 0.045 Uiso 1 1 calc R . .
C6 C 0.1873(5) 0.79844(8) 0.7614(3) 0.0339(5) Uani 1 1 d . . .
C7 C 0.1181(5) 0.71972(8) 0.7324(3) 0.0334(5) Uani 1 1 d . . .
C8 C 0.2127(5) 0.62017(8) 0.7401(3) 0.0312(5) Uani 1 1 d . . .
H8A H 0.3980 0.6285 0.7163 0.037 Uiso 1 1 calc R . .
H8B H 0.2422 0.6205 0.8621 0.037 Uiso 1 1 calc R . .
C9 C 0.1105(5) 0.56805(8) 0.6699(3) 0.0283(5) Uani 1 1 d . . .

loop_
_atom_site_aniso_label
_atom_site_aniso_U_11
_atom_site_aniso_U_22
_atom_site_aniso_U_33
_atom_site_aniso_U_23
_atom_site_aniso_U_13
_atom_site_aniso_U_12
Cd1 0.02486(13) 0.01292(12) 0.03374(14) 0.00083(9) -0.00186(9) -0.00140(8)
S1 0.0305(3) 0.0168(3) 0.0619(4) -0.0042(3) -0.0053(3) -0.0017(2)
O1 0.0365(9) 0.0162(7) 0.0437(10) -0.0021(7) -0.0050(8) -0.0020(7)
O2 0.0415(10) 0.0241(8) 0.0428(10) -0.0001(7) 0.0106(8) 0.0095(7)
O3 0.0318(9) 0.0200(8) 0.0628(12) -0.0035(8) -0.0045(8) -0.0045(7)
N1 0.0345(11) 0.0192(9) 0.0335(10) -0.0024(8) 0.0008(9) -0.0018(8)
N2 0.0620(16) 0.0197(10) 0.0619(15) -0.0052(10) -0.0225(13) -0.0023(10)
N3 0.0566(15) 0.0183(10) 0.0568(15) -0.0036(10) -0.0166(12) -0.0008(10)
C1 0.0379(13) 0.0179(11) 0.0335(12) -0.0018(9) 0.0024(10) -0.0020(9)
C2 0.0361(13) 0.0192(11) 0.0357(13) 0.0006(9) -0.0029(10) 0.0004(9)
C3 0.0461(14) 0.0179(11) 0.0358(13) 0.0002(9) 0.0034(11) 0.0025(10)
C4 0.0444(15) 0.0284(12) 0.0377(14) -0.0012(10) -0.0092(11) 0.0036(11)
C5 0.0419(14) 0.0261(12) 0.0369(13) -0.0068(10) -0.0037(11) -0.0043(10)
C6 0.0391(14) 0.0176(11) 0.0376(13) -0.0049(9) -0.0027(11) -0.0038(10)
C7 0.0362(13) 0.0170(11) 0.0423(14) -0.0020(10) 0.0024(11) -0.0002(9)
C8 0.0258(11) 0.0202(11) 0.0439(13) -0.0020(10) 0.0029(10) -0.0013(9)
C9 0.0320(13) 0.0200(11) 0.0329(12) -0.0003(9) 0.0086(10) -0.0023(9)

loop_
_atom_type_symbol
_atom_type_description
_atom_type_scat_dispersion_real
_atom_type_scat_dispersion_imag
_atom_type_scat_source
C C 0.0033 0.0016 'International Tables Vol C Tables 4.2.6.8 and 6.1.1.4'
H H 0.0000 0.0000 'International Tables Vol C Tables 4.2.6.8 and 6.1.1.4'
N N 0.0061 0.0033 'International Tables Vol C Tables 4.2.6.8 and 6.1.1.4'
O O 0.0106 0.0060 'International Tables Vol C Tables 4.2.6.8 and 6.1.1.4'
S S 0.1246 0.1234 'International Tables Vol C Tables 4.2.6.8 and 6.1.1.4'
Cd Cd -0.8075 1.2024 'International Tables Vol C Tables 4.2.6.8 and 6.1.1.4'

loop_
_geom_angle_atom_site_label_1
_geom_angle_atom_site_label_2
_geom_angle_atom_site_label_3
_geom_angle
_geom_angle_site_symmetry_1
_geom_angle_site_symmetry_3
_geom_angle_publ_flag
O2 Cd1 O2 180.00(7) 4_576 2_656 ?
O2 Cd1 O3 81.96(7) 4_576 4_676 ?
O2 Cd1 O3 98.04(7) 2_656 4_676 ?
O2 Cd1 O3 98.04(7) 4_576 2_556 ?
O2 Cd1 O3 81.96(7) 2_656 2_556 ?
O3 Cd1 O3 180.000(1) 4_676 2_556 ?
O2 Cd1 N1 90.37(6) 4_576 . ?
O2 Cd1 N1 89.63(6) 2_656 . ?
O3 Cd1 N1 84.31(6) 4_676 . ?
O3 Cd1 N1 95.69(6) 2_556 . ?
O2 Cd1 N1 89.63(6) 4_576 3_677 ?
O2 Cd1 N1 90.37(6) 2_656 3_677 ?
O3 Cd1 N1 95.69(6) 4_676 3_677 ?
O3 Cd1 N1 84.31(6) 2_556 3_677 ?
N1 Cd1 N1 180.00(6) . 3_677 ?
C7 S1 C8 98.26(11) . . ?
C7 O1 C6 101.97(18) . . ?
C9 O2 Cd1 124.54(15) . 2_646 ?
C9 O3 Cd1 139.72(15) . 2_546 ?
C3 N1 C2 117.10(19) . . ?
C3 N1 Cd1 119.36(14) . . ?
C2 N1 Cd1 122.78(15) . . ?
C6 N2 N3 106.4(2) . . ?
C7 N3 N2 105.0(2) . . ?
C5 C1 C2 118.9(2) . . ?
C5 C1 C6 121.2(2) . . ?
C2 C1 C6 119.9(2) . . ?
N1 C2 C1 123.2(2) . . ?
N1 C2 H2 118.4 . . ?
C1 C2 H2 118.4 . . ?
N1 C3 C4 123.7(2) . . ?
N1 C3 H3 118.1 . . ?
C4 C3 H3 118.1 . . ?
C3 C4 C5 119.0(2) . . ?
C3 C4 H4 120.5 . . ?
C5 C4 H4 120.5 . . ?
C1 C5 C4 118.0(2) . . ?
C1 C5 H5 121.0 . . ?
C4 C5 H5 121.0 . . ?
N2 C6 O1 113.1(2) . . ?
N2 C6 C1 129.4(2) . . ?
O1 C6 C1 117.5(2) . . ?
N3 C7 O1 113.53(19) . . ?
N3 C7 S1 130.31(18) . . ?
O1 C7 S1 116.16(17) . . ?
C9 C8 S1 108.54(15) . . ?
C9 C8 H8A 110.0 . . ?
S1 C8 H8A 110.0 . . ?
C9 C8 H8B 110.0 . . ?
S1 C8 H8B 110.0 . . ?
H8A C8 H8B 108.4 . . ?
O3 C9 O2 127.0(2) . . ?
O3 C9 C8 117.1(2) . . ?
O2 C9 C8 115.9(2) . . ?

loop_
_geom_bond_atom_site_label_1
_geom_bond_atom_site_label_2
_geom_bond_distance
_geom_bond_site_symmetry_2
_geom_bond_publ_flag
Cd1 O2 2.2667(16) 4_576 ?
Cd1 O2 2.2667(16) 2_656 ?
Cd1 O3 2.3146(16) 4_676 ?
Cd1 O3 2.3146(16) 2_556 ?
Cd1 N1 2.3726(18) . ?
Cd1 N1 2.3726(18) 3_677 ?
S1 C7 1.726(2) . ?
S1 C8 1.798(2) . ?
O1 C7 1.356(3) . ?
O1 C6 1.357(3) . ?
O2 C9 1.247(3) . ?
O2 Cd1 2.2667(16) 2_646 ?
O3 C9 1.247(3) . ?
O3 Cd1 2.3146(15) 2_546 ?
N1 C3 1.333(3) . ?
N1 C2 1.336(3) . ?
N2 C6 1.273(3) . ?
N2 N3 1.416(3) . ?
N3 C7 1.283(3) . ?
C1 C5 1.383(3) . ?
C1 C2 1.386(3) . ?
C1 C6 1.466(3) . ?
C2 H2 0.9300 . ?
C3 C4 1.375(3) . ?
C3 H3 0.9300 . ?
C4 C5 1.387(3) . ?
C4 H4 0.9300 . ?
C5 H5 0.9300 . ?
C8 C9 1.520(3) . ?
C8 H8A 0.9700 . ?
C8 H8B 0.9700 . ?

loop_
_geom_torsion_atom_site_label_1
_geom_torsion_atom_site_label_2
_geom_torsion_atom_site_label_3
_geom_torsion_atom_site_label_4
_geom_torsion
_geom_torsion_site_symmetry_1
_geom_torsion_site_symmetry_2
_geom_torsion_site_symmetry_3
_geom_torsion_site_symmetry_4
_geom_torsion_publ_flag
O2 Cd1 N1 C3 110.83(19) 4_576 . . . ?
O2 Cd1 N1 C3 -69.17(19) 2_656 . . . ?
O3 Cd1 N1 C3 -167.28(19) 4_676 . . . ?
O3 Cd1 N1 C3 12.72(19) 2_556 . . . ?
O2 Cd1 N1 C2 -58.93(19) 4_576 . . . ?
O2 Cd1 N1 C2 121.07(19) 2_656 . . . ?
O3 Cd1 N1 C2 22.95(19) 4_676 . . . ?
O3 Cd1 N1 C2 -157.05(19) 2_556 . . . ?
C6 N2 N3 C7 0.3(3) . . . . ?
C3 N1 C2 C1 -1.8(4) . . . . ?
Cd1 N1 C2 C1 168.14(19) . . . . ?
C5 C1 C2 N1 0.3(4) . . . . ?
C6 C1 C2 N1 179.8(2) . . . . ?
C2 N1 C3 C4 1.7(4) . . . . ?
Cd1 N1 C3 C4 -168.6(2) . . . . ?
N1 C3 C4 C5 -0.1(4) . . . . ?
C2 C1 C5 C4 1.3(4) . . . . ?
C6 C1 C5 C4 -178.1(3) . . . . ?
C3 C4 C5 C1 -1.4(4) . . . . ?
N3 N2 C6 O1 -0.1(3) . . . . ?
N3 N2 C6 C1 179.7(3) . . . . ?
C7 O1 C6 N2 -0.1(3) . . . . ?
C7 O1 C6 C1 -179.9(2) . . . . ?
C5 C1 C6 N2 175.4(3) . . . . ?
C2 C1 C6 N2 -4.0(5) . . . . ?
C5 C1 C6 O1 -4.9(4) . . . . ?
C2 C1 C6 O1 175.7(2) . . . . ?
N2 N3 C7 O1 -0.4(3) . . . . ?
N2 N3 C7 S1 179.3(2) . . . . ?
C6 O1 C7 N3 0.3(3) . . . . ?
C6 O1 C7 S1 -179.44(18) . . . . ?
C8 S1 C7 N3 -10.3(3) . . . . ?
C8 S1 C7 O1 169.45(19) . . . . ?
C7 S1 C8 C9 -176.32(17) . . . . ?
Cd1 O3 C9 O2 13.0(4) 2_546 . . . ?
Cd1 O3 C9 C8 -164.83(18) 2_546 . . . ?
Cd1 O2 C9 O3 73.6(3) 2_646 . . . ?
Cd1 O2 C9 C8 -108.5(2) 2_646 . . . ?
S1 C8 C9 O3 -16.2(3) . . . . ?
S1 C8 C9 O2 165.66(17) . . . . ?
